data_2209652
loop_
_publ_author_name
'Ming-Hu Wu'
'Wen-Ju Liu'
'Wei-Dong Zou'
'Hai-Yan Wang'

_publ_section_title
;
 4,4'-Dimethyl-2,2'-(<i>N</i>-methyliminodimethylene)diphenol
;
_journal_coeditor_code SG2038
_journal_issue 7
_journal_name_full 'Acta Crystallographica Section E'
_journal_page_first o2949
_journal_page_last o2950
_journal_paper_doi 10.1107/S1600536806022999
_journal_volume 62
_journal_year 2006
_chemical_formula_iupac 'C17 H21 N O2'
_chemical_formula_moiety 'C17 H21 N O2'
_chemical_formula_sum 'C17 H21 N O2'
_chemical_formula_weight 271.35
_chemical_melting_point 325
_chemical_name_systematic
;
4,4'-Dimethyl-2,2'-(N-methyliminodimethylene)diphenol
;
_space_group_IT_number 2
_symmetry_cell_setting triclinic
_symmetry_space_group_name_Hall '-P 1'
_symmetry_space_group_name_H-M 'P -1'
_atom_sites_solution_hydrogens geom
_atom_sites_solution_primary direct
_atom_sites_solution_secondary difmap
_cell_angle_alpha 93.980(3)
_cell_angle_beta 90.847(3)
_cell_angle_gamma 100.955(3)
_cell_formula_units_Z 2
_cell_length_a 5.8024(9)
_cell_length_b 10.8867(17)
_cell_length_c 12.5346(19)
_cell_measurement_reflns_used 2358
_cell_measurement_temperature 292(2)
_cell_measurement_theta_max 26.58
_cell_measurement_theta_min 2.60
_cell_volume 775.2(2)
_computing_cell_refinement SMART
_computing_data_collection 'SMART (Bruker, 2001)'
_computing_data_reduction 'SAINT-Plus (Bruker, 2001)'
_computing_molecular_graphics 'PLATON (Spek, 2003)'
_computing_publication_material PLATON
_computing_structure_refinement 'SHELXL97 (Sheldrick, 1997)'
_computing_structure_solution 'SHELXS97 (Sheldrick, 1997)'
_diffrn_ambient_temperature 292(2)
_diffrn_measured_fraction_theta_full 0.983
_diffrn_measured_fraction_theta_max 0.983
_diffrn_measurement_device_type 'Bruker SMART CCD area-detector'
_diffrn_measurement_method '\f and omega scans'
_diffrn_radiation_monochromator graphite
_diffrn_radiation_source 'fine-focus sealed tube'
_diffrn_radiation_type MoK\a
_diffrn_radiation_wavelength 0.71073
_diffrn_reflns_av_R_equivalents 0.0568
_diffrn_reflns_av_sigmaI/netI 0.0498
_diffrn_reflns_limit_h_max 7
_diffrn_reflns_limit_h_min -7
_diffrn_reflns_limit_k_max 14
_diffrn_reflns_limit_k_min -14
_diffrn_reflns_limit_l_max 16
_diffrn_reflns_limit_l_min -16
_diffrn_reflns_number 7457
_diffrn_reflns_theta_full 27.25
_diffrn_reflns_theta_max 27.25
_diffrn_reflns_theta_min 1.63
_diffrn_standards_number 0
_exptl_absorpt_coefficient_mu 0.076
_exptl_absorpt_correction_T_max 0.985
_exptl_absorpt_correction_T_min 0.978
_exptl_absorpt_correction_type multi-scan
_exptl_absorpt_process_details '(SADABS; Sheldrick, 2001)'
_exptl_crystal_colour colorless
_exptl_crystal_density_diffrn 1.163
_exptl_crystal_density_method 'not measured'
_exptl_crystal_description block
_exptl_crystal_F_000 292
_exptl_crystal_size_max 0.30
_exptl_crystal_size_mid 0.20
_exptl_crystal_size_min 0.20
_refine_diff_density_max 0.200
_refine_diff_density_min -0.219
_refine_ls_extinction_method none
_refine_ls_goodness_of_fit_ref 1.023
_refine_ls_hydrogen_treatment mixed
_refine_ls_matrix_type full
_refine_ls_number_parameters 190
_refine_ls_number_reflns 3416
_refine_ls_number_restraints 2
_refine_ls_restrained_S_all 1.023
_refine_ls_R_factor_all 0.0751
_refine_ls_R_factor_gt 0.0550
_refine_ls_shift/su_max 0.002
_refine_ls_shift/su_mean 0.000
_refine_ls_structure_factor_coef Fsqd
_refine_ls_weighting_details 'calc w=1/[\s^2^(Fo^2^)+(0.0876P)^2^] where P=(Fo^2^+2Fc^2^)/3'
_refine_ls_weighting_scheme calc
_refine_ls_wR_factor_gt 0.1458
_refine_ls_wR_factor_ref 0.1591
_reflns_number_gt 2423
_reflns_number_total 3416
_reflns_threshold_expression I>2\s(I)'
_cod_data_source_file sg2038.cif
_cod_data_source_block I
_cod_depositor_comments
;
The following automatic conversions were performed:
'_symmetry_cell_setting' value 'Triclinic' changed to 'triclinic'
according to '/home/saulius/struct/CIF-dictionaries/cif_core.dic'
dictionary named 'cif_core.dic' version 2.4.1 from 2010-06-29.

Automatic conversion script
Id: cif_fix_enum 1527 2010-12-29 10:47:43Z saulius 

The following automatic conversions were performed:

'_symmetry_cell_setting' value 'Triclinic' changed to 'triclinic'
according to /home/saulius/struct/CIF-dictionaries/cif_core.dic
dictionary named 'cif_core.dic' version 2.4.1 from 2010-06-29.

Automatic conversion script
Id: cif_fix_values 1715 2011-07-08 13:25:40Z adriana 
;
_cod_original_sg_symbol_H-M P-1
_cod_database_code 2209652
_cod_database_fobs_code 2209652

loop_
_symmetry_equiv_pos_as_xyz
'x, y, z'
'-x, -y, -z'

loop_
_atom_site_type_symbol
_atom_site_label
_atom_site_fract_x
_atom_site_fract_y
_atom_site_fract_z
_atom_site_U_iso_or_equiv
_atom_site_adp_type
_atom_site_calc_flag
_atom_site_refinement_flags
_atom_site_occupancy
N N1 0.3533(2) 0.25651(10) 0.55805(10) 0.0510(3) Uani d . 1
O O1 0.1354(2) 0.42854(11) 0.64974(9) 0.0692(4) Uani d D 1
H H1 0.177(4) 0.3796(17) 0.6036(13) 0.104 Uiso d D 1
O O2 0.1181(2) 0.40206(10) 0.41050(10) 0.0677(4) Uani d D 1
H H2A 0.033(3) 0.4478(18) 0.3865(17) 0.102 Uiso d D 1
C C1 0.4075(3) 0.33426(14) 0.74673(13) 0.0543(4) Uani d . 1
C C2 0.4814(3) 0.30243(16) 0.84495(14) 0.0646(4) Uani d . 1
H H2 0.6079 0.2614 0.8470 0.078 Uiso calc R 1
C C3 0.3768(3) 0.32853(15) 0.93997(13) 0.0641(4) Uani d . 1
C C4 0.1870(3) 0.38733(16) 0.93425(14) 0.0694(5) Uani d . 1
H H4 0.1109 0.4052 0.9966 0.083 Uiso calc R 1
C C5 0.1074(3) 0.42020(16) 0.83819(14) 0.0686(5) Uani d . 1
H H5 -0.0207 0.4600 0.8365 0.082 Uiso calc R 1
C C6 0.2162(3) 0.39451(13) 0.74482(12) 0.0548(4) Uani d . 1
C C7 0.4652(4) 0.2919(2) 1.04508(15) 0.0906(6) Uani d . 1
H H7A 0.4146 0.2033 1.0501 0.136 Uiso calc R 1
H H7B 0.4034 0.3366 1.1032 0.136 Uiso calc R 1
H H7C 0.6336 0.3125 1.0486 0.136 Uiso calc R 1
C C8 0.5256(3) 0.30827(17) 0.64320(13) 0.0622(4) Uani d . 1
H H8A 0.6209 0.3856 0.6222 0.075 Uiso calc R 1
H H8B 0.6287 0.2495 0.6540 0.075 Uiso calc R 1
C C9 0.2360(4) 0.12917(16) 0.57710(15) 0.0857(6) Uani d . 1
H H9A 0.3480 0.0746 0.5733 0.129 Uiso calc R 1
H H9B 0.1137 0.1004 0.5237 0.129 Uiso calc R 1
H H9C 0.1693 0.1289 0.6467 0.129 Uiso calc R 1
C C10 0.4577(3) 0.26228(16) 0.45199(12) 0.0591(4) Uani d . 1
H H10A 0.5726 0.2081 0.4471 0.071 Uiso calc R 1
H H10B 0.5389 0.3474 0.4436 0.071 Uiso calc R 1
C C11 0.2774(3) 0.22288(13) 0.36344(12) 0.0533(4) Uani d . 1
C C12 0.2688(3) 0.11365(14) 0.29788(12) 0.0620(4) Uani d . 1
H H12 0.3820 0.0653 0.3086 0.074 Uiso calc R 1
C C13 0.0997(3) 0.07340(15) 0.21726(13) 0.0665(5) Uani d . 1
C C14 -0.0649(3) 0.14720(16) 0.20286(13) 0.0681(5) Uani d . 1
H H14 -0.1807 0.1226 0.1495 0.082 Uiso calc R 1
C C15 -0.0622(3) 0.25694(15) 0.26582(13) 0.0619(4) Uani d . 1
H H15 -0.1756 0.3050 0.2546 0.074 Uiso calc R 1
C C16 0.1086(3) 0.29518(13) 0.34535(12) 0.0530(4) Uani d . 1
C C17 0.0997(5) -0.04558(19) 0.14717(17) 0.0981(7) Uani d . 1
H H17A -0.0464 -0.0686 0.1072 0.147 Uiso calc R 1
H H17B 0.1185 -0.1119 0.1912 0.147 Uiso calc R 1
H H17C 0.2270 -0.0317 0.0987 0.147 Uiso calc R 1

loop_
_atom_site_aniso_label
_atom_site_aniso_U_11
_atom_site_aniso_U_22
_atom_site_aniso_U_33
_atom_site_aniso_U_12
_atom_site_aniso_U_13
_atom_site_aniso_U_23
N1 0.0517(7) 0.0449(7) 0.0583(7) 0.0120(5) 0.0045(6) 0.0082(5)
O1 0.0865(8) 0.0671(7) 0.0638(7) 0.0451(6) -0.0137(6) -0.0071(5)
O2 0.0805(8) 0.0507(6) 0.0773(8) 0.0303(6) -0.0136(6) -0.0035(5)
C1 0.0487(8) 0.0485(8) 0.0653(9) 0.0089(6) -0.0066(7) 0.0037(7)
C2 0.0581(9) 0.0614(10) 0.0764(11) 0.0148(8) -0.0093(8) 0.0126(8)
C3 0.0714(11) 0.0533(9) 0.0634(10) 0.0013(8) -0.0073(8) 0.0069(7)
C4 0.0821(12) 0.0605(10) 0.0634(10) 0.0120(9) 0.0018(9) -0.0052(8)
C5 0.0722(11) 0.0622(10) 0.0739(11) 0.0257(8) -0.0053(9) -0.0112(8)
C6 0.0604(9) 0.0429(8) 0.0614(9) 0.0143(7) -0.0093(7) -0.0028(6)
C7 0.1024(15) 0.0938(15) 0.0727(12) 0.0075(12) -0.0111(11) 0.0209(11)
C8 0.0491(8) 0.0715(10) 0.0704(10) 0.0212(8) -0.0023(8) 0.0100(8)
C9 0.1305(18) 0.0498(10) 0.0715(12) 0.0012(10) 0.0148(12) 0.0090(8)
C10 0.0541(9) 0.0630(9) 0.0660(10) 0.0217(7) 0.0089(7) 0.0134(8)
C11 0.0575(9) 0.0495(8) 0.0577(8) 0.0176(7) 0.0113(7) 0.0144(7)
C12 0.0796(11) 0.0532(9) 0.0621(10) 0.0305(8) 0.0182(9) 0.0141(8)
C13 0.0939(13) 0.0487(9) 0.0590(10) 0.0162(9) 0.0142(9) 0.0082(7)
C14 0.0767(11) 0.0644(10) 0.0605(10) 0.0080(9) 0.0007(8) 0.0013(8)
C15 0.0636(10) 0.0615(10) 0.0645(10) 0.0214(8) -0.0003(8) 0.0055(8)
C16 0.0595(9) 0.0438(7) 0.0587(9) 0.0158(7) 0.0078(7) 0.0077(6)
C17 0.149(2) 0.0655(12) 0.0828(13) 0.0311(13) 0.0123(13) -0.0063(10)

loop_
_atom_type_symbol
_atom_type_description
_atom_type_scat_dispersion_real
_atom_type_scat_dispersion_imag
_atom_type_scat_source
C C 0.0033 0.0016 'International Tables Vol C Tables 4.2.6.8 and 6.1.1.4'
H H 0.0000 0.0000 'International Tables Vol C Tables 4.2.6.8 and 6.1.1.4'
N N 0.0061 0.0033 'International Tables Vol C Tables 4.2.6.8 and 6.1.1.4'
O O 0.0106 0.0060 'International Tables Vol C Tables 4.2.6.8 and 6.1.1.4'

loop_
_geom_angle_atom_site_label_1
_geom_angle_atom_site_label_2
_geom_angle_atom_site_label_3
_geom_angle
C8 N1 C9 111.19(13)
C8 N1 C10 111.85(11)
C9 N1 C10 111.69(12)
C6 O1 H1 104.6(15)
C16 O2 H2A 111.3(16)
C2 C1 C6 117.65(15)
C2 C1 C8 123.26(14)
C6 C1 C8 119.08(14)
C3 C2 C1 123.35(15)
C3 C2 H2 118.3
C1 C2 H2 118.3
C4 C3 C2 117.04(16)
C4 C3 C7 121.81(17)
C2 C3 C7 121.14(17)
C5 C4 C3 121.43(16)
C5 C4 H4 119.3
C3 C4 H4 119.3
C6 C5 C4 120.43(16)
C6 C5 H5 119.8
C4 C5 H5 119.8
O1 C6 C5 119.69(14)
O1 C6 C1 120.23(14)
C5 C6 C1 120.08(15)
C3 C7 H7A 109.5
C3 C7 H7B 109.5
H7A C7 H7B 109.5
C3 C7 H7C 109.5
H7A C7 H7C 109.5
H7B C7 H7C 109.5
N1 C8 C1 111.24(12)
N1 C8 H8A 109.4
C1 C8 H8A 109.4
N1 C8 H8B 109.4
C1 C8 H8B 109.4
H8A C8 H8B 108.0
N1 C9 H9A 109.5
N1 C9 H9B 109.5
H9A C9 H9B 109.5
N1 C9 H9C 109.5
H9A C9 H9C 109.5
H9B C9 H9C 109.5
N1 C10 C11 112.23(12)
N1 C10 H10A 109.2
C11 C10 H10A 109.2
N1 C10 H10B 109.2
C11 C10 H10B 109.2
H10A C10 H10B 107.9
C12 C11 C16 117.72(15)
C12 C11 C10 122.05(14)
C16 C11 C10 120.22(13)
C13 C12 C11 123.12(15)
C13 C12 H12 118.4
C11 C12 H12 118.4
C14 C13 C12 117.18(15)
C14 C13 C17 121.74(19)
C12 C13 C17 121.08(17)
C13 C14 C15 121.64(17)
C13 C14 H14 119.2
C15 C14 H14 119.2
C16 C15 C14 120.05(15)
C16 C15 H15 120.0
C14 C15 H15 120.0
O2 C16 C15 122.47(13)
O2 C16 C11 117.23(14)
C15 C16 C11 120.29(14)
C13 C17 H17A 109.5
C13 C17 H17B 109.5
H17A C17 H17B 109.5
C13 C17 H17C 109.5
H17A C17 H17C 109.5
H17B C17 H17C 109.5

loop_
_geom_bond_atom_site_label_1
_geom_bond_atom_site_label_2
_geom_bond_distance
N1 C8 1.458(2)
N1 C9 1.461(2)
N1 C10 1.4692(18)
O1 C6 1.3742(18)
O1 H1 0.829(9)
O2 C16 1.3661(17)
O2 H2A 0.834(9)
C1 C2 1.386(2)
C1 C6 1.393(2)
C1 C8 1.511(2)
C2 C3 1.381(2)
C2 H2 0.9300
C3 C4 1.378(2)
C3 C7 1.513(2)
C4 C5 1.377(2)
C4 H4 0.9300
C5 C6 1.375(2)
C5 H5 0.9300
C7 H7A 0.9600
C7 H7B 0.9600
C7 H7C 0.9600
C8 H8A 0.9700
C8 H8B 0.9700
C9 H9A 0.9600
C9 H9B 0.9600
C9 H9C 0.9600
C10 C11 1.497(2)
C10 H10A 0.9700
C10 H10B 0.9700
C11 C12 1.390(2)
C11 C16 1.393(2)
C12 C13 1.386(2)
C12 H12 0.9300
C13 C14 1.377(3)
C13 C17 1.514(2)
C14 C15 1.383(2)
C14 H14 0.9300
C15 C16 1.381(2)
C15 H15 0.9300
C17 H17A 0.9600
C17 H17B 0.9600
C17 H17C 0.9600

loop_
_geom_hbond_atom_site_label_D
_geom_hbond_atom_site_label_H
_geom_hbond_atom_site_label_A
_geom_hbond_site_symmetry_A
_geom_hbond_distance_DH
_geom_hbond_distance_HA
_geom_hbond_distance_DA
_geom_hbond_angle_DHA
O1 H1 N1 . 0.829(9) 1.898(13) 2.6594(15) 152(2)
O1 H1 O2 . 0.829(9) 2.474(19) 2.9910(17) 121.4(18)
C8 H8A O2 2_666 0.97 2.57 3.540(2) 173.4
O2 H2A O1 2_566 0.834(9) 1.881(10) 2.7065(15) 170(2)

loop_
_geom_torsion_atom_site_label_1
_geom_torsion_atom_site_label_2
_geom_torsion_atom_site_label_3
_geom_torsion_atom_site_label_4
_geom_torsion
_geom_torsion_publ_flag
C6 C1 C2 C3 -0.7(2) ?
C8 C1 C2 C3 178.55(15) ?
C1 C2 C3 C4 1.2(2) ?
C1 C2 C3 C7 -179.85(15) ?
C2 C3 C4 C5 -0.9(2) ?
C7 C3 C4 C5 -179.89(16) ?
C3 C4 C5 C6 0.2(3) ?
C4 C5 C6 O1 -179.66(14) ?
C4 C5 C6 C1 0.3(2) ?
C2 C1 C6 O1 179.87(14) ?
C8 C1 C6 O1 0.6(2) ?
C2 C1 C6 C5 -0.1(2) ?
C8 C1 C6 C5 -179.37(15) ?
C9 N1 C8 C1 -69.72(17) ?
C10 N1 C8 C1 164.65(13) ?
C2 C1 C8 N1 135.25(15) yes
C6 C1 C8 N1 -45.55(19) yes
C8 N1 C10 C11 -173.56(12) ?
C9 N1 C10 C11 61.09(17) ?
N1 C10 C11 C12 -112.58(15) yes
N1 C10 C11 C16 66.44(18) yes
C16 C11 C12 C13 -0.9(2) ?
C10 C11 C12 C13 178.18(13) ?
C11 C12 C13 C14 0.3(2) ?
C11 C12 C13 C17 179.29(15) ?
C12 C13 C14 C15 0.1(2) ?
C17 C13 C14 C15 -178.90(16) ?
C13 C14 C15 C16 0.1(2) ?
C14 C15 C16 O2 -179.34(14) ?
C14 C15 C16 C11 -0.7(2) ?
C12 C11 C16 O2 179.75(12) ?
C10 C11 C16 O2 0.7(2) ?
C12 C11 C16 C15 1.1(2) ?
C10 C11 C16 C15 -178.00(13) ?

loop_
_cod_related_entry_id
_cod_related_entry_database
_cod_related_entry_code
1 ChemSpider 225843
